data_7717822
loop_
_publ_author_name
'Ramakant, Girbide Amitkumar'
'Muduli, Gopendra'
'Rai, Rakesh Kumar'
'Prabusankar, Ganesan'

_publ_section_title
;
 Probing the Nature of Intramolecular
 (sp3)C-H&#x00B7;&#x00B7;&#x00B7;&#x00B7;Cu(I) Interactions in Organo
 Thione Copper(I) Cages
;
_journal_name_full 'Dalton Transactions'
_journal_paper_doi 10.1039/D4DT03294B
_journal_year 2025
_chemical_formula_moiety 'C74 H68 Cu4 I4 N12 S4, [+ solvents]'
_chemical_formula_sum 'C74 H68 Cu4 I4 N12 S4'
_chemical_formula_weight 2015.510
_chemical_name_systematic SCuI
_space_group_crystal_system triclinic
_space_group_IT_number 2
_space_group_name_Hall '-P 1'
_space_group_name_H-M_alt 'P -1'
_symmetry_Int_Tables_number 2
_atom_sites_solution_primary iterative
_audit_creation_date 2025-01-10
_audit_creation_method
;
Olex2 1.5
(compiled 2024.02.16 svn.r378c4104 for OlexSys, GUI svn.r6928)
;
_audit_update_record
;
2025-01-10 deposited with the CCDC.	2025-01-15 downloaded from the CCDC.
;
_cell_angle_alpha 72.964(4)
_cell_angle_beta 78.573(5)
_cell_angle_gamma 89.436(4)
_cell_formula_units_Z 1
_cell_length_a 10.2882(14)
_cell_length_b 14.6183(17)
_cell_length_c 15.560(2)
_cell_measurement_reflns_used 9972
_cell_measurement_temperature 120.00
_cell_measurement_theta_max 25.994
_cell_measurement_theta_min 2.432
_cell_volume 2190.2(5)
_computing_cell_refinement 'SAINT V8.40B (?, 2016)'
_computing_data_reduction 'SAINT V8.40B (?, 2016)'
_computing_molecular_graphics 'Olex2 1.5 (Dolomanov et al., 2009)'
_computing_publication_material 'Olex2 1.5 (Dolomanov et al., 2009)'
_computing_structure_refinement 'olex2.refine 1.5 (Bourhis et al., 2015)'
_computing_structure_solution 'olex2.solve 1.5 (Bourhis et al., 2015)'
_diffrn_ambient_temperature 120.00
_diffrn_measured_fraction_theta_full 0.9996
_diffrn_measured_fraction_theta_max 0.9987
_diffrn_measurement_device_type 'Bruker APEX-V Photon II'
_diffrn_radiation_type 'Mo K\a'
_diffrn_radiation_wavelength 0.71073
_diffrn_reflns_av_R_equivalents 0.0820
_diffrn_reflns_av_unetI/netI 0.0541
_diffrn_reflns_Laue_measured_fraction_full 0.9996
_diffrn_reflns_Laue_measured_fraction_max 0.9987
_diffrn_reflns_limit_h_max 13
_diffrn_reflns_limit_h_min -13
_diffrn_reflns_limit_k_max 17
_diffrn_reflns_limit_k_min -18
_diffrn_reflns_limit_l_max 19
_diffrn_reflns_limit_l_min -19
_diffrn_reflns_number 60706
_diffrn_reflns_point_group_measured_fraction_full 0.9996
_diffrn_reflns_point_group_measured_fraction_max 0.9987
_diffrn_reflns_theta_full 25.2417
_diffrn_reflns_theta_max 27.16
_diffrn_reflns_theta_min 2.02
_diffrn_source_current 1.4
_diffrn_source_power 0.07
_diffrn_source_voltage 50.0
_exptl_absorpt_coefficient_mu 2.506
_exptl_absorpt_correction_T_max 0.7455
_exptl_absorpt_correction_T_min 0.5670
_exptl_absorpt_correction_type multi-scan
_exptl_absorpt_process_details
;
SADABS-2016/2 (Bruker,2016/2) was used for absorption correction.
wR2(int) was 0.0997 before and 0.0734 after correction.
The Ratio of minimum to maximum transmission is 0.7606.
The \l/2 correction factor is Not present.
;
_exptl_crystal_colour 'clear light colourless'
_exptl_crystal_colour_lustre clear
_exptl_crystal_colour_modifier light
_exptl_crystal_colour_primary colourless
_exptl_crystal_density_diffrn 1.528
_exptl_crystal_description block
_exptl_crystal_F_000 988.791
_exptl_crystal_preparation 'SLOW EVAPORATION'
_exptl_crystal_recrystallization_method 'The material was recrystallised from CH3CN by slow evaporation'
_exptl_crystal_size_max 0.12
_exptl_crystal_size_mid 0.09
_exptl_crystal_size_min 0.08
_refine_diff_density_max 1.7039
_refine_diff_density_min -1.1723
_refine_diff_density_rms 0.1464
_refine_ls_d_res_high 0.7786
_refine_ls_d_res_low 10.0709
_refine_ls_goodness_of_fit_ref 1.0194
_refine_ls_hydrogen_treatment refall
_refine_ls_matrix_type full
_refine_ls_number_constraints 3
_refine_ls_number_parameters 730
_refine_ls_number_reflns 9699
_refine_ls_number_restraints 87
_refine_ls_restrained_S_all 1.0145
_refine_ls_R_factor_all 0.0583
_refine_ls_R_factor_gt 0.0347
_refine_ls_shift/su_max -0.0008
_refine_ls_shift/su_mean 0.0000
_refine_ls_structure_factor_coef Fsqd
_refine_ls_weighting_details 'w=1/[\s^2^(Fo^2^)+(0.0184P)^2^+0.9241P] where P=(Fo^2^+2Fc^2^)/3'
_refine_ls_weighting_scheme calc
_refine_ls_wR_factor_gt 0.0634
_refine_ls_wR_factor_ref 0.0708
_reflns_Friedel_coverage 0.0
_reflns_limit_h_max 13
_reflns_limit_h_min -12
_reflns_limit_k_max 18
_reflns_limit_k_min -17
_reflns_limit_l_max 19
_reflns_limit_l_min 0
_reflns_number_gt 6921
_reflns_number_total 9699
_reflns_threshold_expression I>=2u(I)
_cod_data_source_file d4dt03294b2.cif
_cod_data_source_block mo_2_CCDC1
_cod_original_cell_volume 2190.3(5)
_cod_database_code 7717822
_olex2_refinement_description
;
1. Uiso/Uaniso restraints and constraints
Uanis(S1) = Uanis(Cu1)
Uanis(S2) = Uanis(Cu2)
Uanis(H14a) = Uanis(H14b)
2. Rigid body (RIGU) restrains
 C7, H7
 with sigma for 1-2 distances of 0.004 and sigma for 1-3 distances of 0.004
 C25, H25c
 with sigma for 1-2 distances of 0.004 and sigma for 1-3 distances of 0.004
 C30, H30
 with sigma for 1-2 distances of 0.004 and sigma for 1-3 distances of 0.004
 C6, H6b
 with sigma for 1-2 distances of 0.004 and sigma for 1-3 distances of 0.004
 C37, H37b
 with sigma for 1-2 distances of 0.004 and sigma for 1-3 distances of 0.004
 C25, H25b
 with sigma for 1-2 distances of 0.004 and sigma for 1-3 distances of 0.004
 H14b, C14
 with sigma for 1-2 distances of 0.004 and sigma for 1-3 distances of 0.004
 H26c, H26b, C26, H26a
 with sigma for 1-2 distances of 0.004 and sigma for 1-3 distances of 0.004
 H18a, C18, H18b
 with sigma for 1-2 distances of 0.004 and sigma for 1-3 distances of 0.004
 H13, C13
 with sigma for 1-2 distances of 0.004 and sigma for 1-3 distances of 0.004
 C14, N4
 with sigma for 1-2 distances of 0.004 and sigma for 1-3 distances of 0.004
 C6, H6b, H6a
 with sigma for 1-2 distances of 0.004 and sigma for 1-3 distances of 0.004
 C4, H4
 with sigma for 1-2 distances of 0.004 and sigma for 1-3 distances of 0.004
 C37, H37a
 with sigma for 1-2 distances of 0.004 and sigma for 1-3 distances of 0.004
 H14a, C14
 with sigma for 1-2 distances of 0.004 and sigma for 1-3 distances of 0.004
 C14, H14a, H14b
 with sigma for 1-2 distances of 0.004 and sigma for 1-3 distances of 0.004
 H14b, C14, H14a
 with sigma for 1-2 distances of 0.004 and sigma for 1-3 distances of 0.004
 H34, C34
 with sigma for 1-2 distances of 0.004 and sigma for 1-3 distances of 0.004
 H23a, C23
 with sigma for 1-2 distances of 0.004 and sigma for 1-3 distances of 0.004
 C14, H14a
 with sigma for 1-2 distances of 0.004 and sigma for 1-3 distances of 0.004
;
_olex2_refine_details
;
Refinement using NoSpherA2, an implementation of
NOn-SPHERical Atom-form-factors in Olex2.
Please cite:
F. Kleemiss et al. Chem. Sci. DOI 10.1039/D0SC05526C - 2021
NoSpherA2 implementation of HAR makes use of
tailor-made aspherical atomic form factors calculated
on-the-fly from a Hirshfeld-partitioned electron density (ED) - not from
spherical-atom form factors.

The ED is calculated from a gaussian basis set single determinant SCF
wavefunction - either Hartree-Fock or DFT using selected funtionals
 - for a fragment of the crystal.
This fragment can be embedded in an electrostatic crystal field by employing cluster charges
or modelled using implicit solvation models, depending on the software used.
The following options were used:
   SOFTWARE:       ORCA 5.0
   PARTITIONING:   NoSpherA2
   INT ACCURACY:   Normal
   METHOD:         PBE
   BASIS SET:      ECP-def2-TZVPP
   CHARGE:         0
   MULTIPLICITY:   1
   DATE:           2025-01-07_14-48-20
;
_smtbx_masks_void_probe_radius 1.2
_smtbx_masks_void_truncation_radius 1.2
_olex2_exptl_crystal_mounting_method 'nylone loop'
_olex2_submission_special_instructions 'No special instructions were received'

loop_
_space_group_symop_id
_space_group_symop_operation_xyz
1 x,y,z
2 -x,-y,-z

loop_
_atom_site_label
_atom_site_type_symbol
_atom_site_fract_x
_atom_site_fract_y
_atom_site_fract_z
_atom_site_U_iso_or_equiv
_atom_site_adp_type
_atom_site_occupancy
_atom_site_refinement_flags_posn
_atom_site_refinement_flags_adp
I2 I 0.53078(2) 0.892599(16) 0.301092(17) 0.04045(7) Uani 1.000000 . .
I1 I 0.19867(2) 1.047140(17) 0.202024(16) 0.04267(7) Uani 1.000000 . .
Cu1 Cu 0.26672(5) 0.90028(3) 0.32746(3) 0.04243(11) Uani 1.000000 . .
Cu2 Cu 0.44145(5) 1.06609(3) 0.22198(3) 0.04231(11) Uani 1.000000 . .
S2 S 0.46604(9) 1.17344(7) 0.30189(6) 0.04231(11) Uani 1.000000 . .
S1 S 0.20222(10) 0.74729(7) 0.33179(6) 0.04243(11) Uani 1.000000 . .
N6 N 0.5679(3) 1.11011(19) 0.09451(19) 0.0384(7) Uani 1.000000 . .
N5 N 0.7199(3) 1.21905(19) 0.19918(18) 0.0354(7) Uani 1.000000 . .
N4 N 0.6273(3) 1.33355(18) 0.25145(18) 0.0338(6) Uani 1.000000 . U
N1 N 0.1346(3) 0.60331(18) 0.49111(18) 0.0302(6) Uani 1.000000 . .
N2 N 0.0214(3) 0.73178(18) 0.49086(19) 0.0345(6) Uani 1.000000 . .
N3 N 0.1994(3) 0.91555(19) 0.45600(19) 0.0371(7) Uani 1.000000 . .
C19 C 0.5247(4) 1.1122(3) 0.0192(3) 0.0470(10) Uani 1.000000 . .
H19 H 0.432(5) 1.095(3) 0.018(3) 0.083(16) Uani 1.000000 . .
C7 C 0.6059(5) 1.1388(3) -0.0680(3) 0.0568(11) Uani 1.000000 . U
H7 H 0.566(4) 1.141(3) -0.127(3) 0.073(13) Uani 1.000000 . U
C3 C 0.7360(5) 1.1645(4) -0.0757(3) 0.0669(13) Uani 1.000000 . .
H3 H 0.800(6) 1.190(4) -0.147(3) 0.12(2) Uani 1.000000 . .
C4 C 0.7830(4) 1.1634(3) 0.0020(3) 0.0566(11) Uani 1.000000 . U
H4 H 0.890(4) 1.172(4) 0.004(3) 0.12(2) Uani 1.000000 . U
C5 C 0.6956(3) 1.1347(2) 0.0867(2) 0.0372(8) Uani 1.000000 . .
C23 C 0.7403(4) 1.1301(3) 0.1751(3) 0.0363(9) Uani 1.000000 . U
H23a H 0.680(5) 1.072(3) 0.234(3) 0.075(15) Uani 1.000000 . U
H23b H 0.847(5) 1.116(2) 0.166(3) 0.068(13) Uani 1.000000 . .
C2 C 0.6073(3) 1.2423(2) 0.2489(2) 0.0331(8) Uani 1.000000 . .
C8 C 0.7538(3) 1.3694(2) 0.2012(2) 0.0373(8) Uani 1.000000 . .
C9 C 0.8126(3) 1.2967(2) 0.1690(2) 0.0386(8) Uani 1.000000 . .
C10 C 0.9409(4) 1.3067(4) 0.1172(3) 0.0527(11) Uani 1.000000 . .
H10 H 0.979(4) 1.252(3) 0.095(2) 0.061(12) Uani 1.000000 . .
C11 C 1.0073(5) 1.3950(3) 0.0961(3) 0.0603(12) Uani 1.000000 . .
H11 H 1.102(4) 1.405(4) 0.055(4) 0.14(2) Uani 1.000000 . .
C12 C 0.9480(5) 1.4691(4) 0.1258(3) 0.0615(12) Uani 1.000000 . .
H12 H 1.004(4) 1.541(4) 0.110(3) 0.092(16) Uani 1.000000 . .
C13 C 0.8201(4) 1.4583(3) 0.1798(3) 0.0484(10) Uani 1.000000 . U
H13 H 0.782(5) 1.520(3) 0.205(3) 0.100(18) Uani 1.000000 . U
C14 C 0.5215(4) 1.3859(3) 0.2924(3) 0.0357(8) Uani 1.000000 . U
H14a H 0.440(4) 1.329(2) 0.349(3) 0.054(8) Uani 1.000000 . U
H14b H 0.478(4) 1.426(2) 0.236(3) 0.054(8) Uani 1.000000 . U
C15 C 0.5712(3) 1.4552(2) 0.3365(2) 0.0298(7) Uani 1.000000 . .
C16 C 0.3685(3) 0.5781(2) 0.5890(2) 0.0283(7) Uani 1.000000 . .
C17 C 0.3202(3) 0.5131(2) 0.5499(2) 0.0275(7) Uani 1.000000 . .
C18 C 0.2490(4) 0.5474(3) 0.4706(2) 0.0338(8) Uani 1.000000 . U
H18a H 0.313(4) 0.596(3) 0.406(3) 0.068(13) Uani 1.000000 . U
H18b H 0.220(4) 0.489(2) 0.450(2) 0.053(10) Uani 1.000000 . U
C1 C 0.1195(3) 0.6946(2) 0.4393(2) 0.0312(7) Uani 1.000000 . .
C6 C -0.0097(4) 0.8323(2) 0.4687(3) 0.0382(9) Uani 1.000000 . U
H6a H -0.118(4) 0.833(3) 0.503(2) 0.052(9) Uani 1.000000 . U
H6b H 0.003(4) 0.859(2) 0.398(2) 0.053(9) Uani 1.000000 . U
C21 C 0.0785(3) 0.8857(2) 0.5069(2) 0.0349(8) Uani 1.000000 . .
C22 C 0.3397(3) 0.4154(2) 0.5841(2) 0.0299(7) Uani 1.000000 . .
C20 C 0.4060(3) 0.3848(2) 0.6568(2) 0.0315(8) Uani 1.000000 . .
H20 H 0.416(4) 0.307(3) 0.686(2) 0.061(12) Uani 1.000000 . .
C24 C 0.5511(3) 1.5538(2) 0.3023(2) 0.0326(8) Uani 1.000000 . .
C25 C 0.4860(5) 1.5948(3) 0.2207(3) 0.0530(11) Uani 1.000000 . U
H25a H 0.541(5) 1.574(3) 0.162(3) 0.10(2) Uani 1.000000 . .
H25b H 0.388(5) 1.567(3) 0.232(3) 0.086(16) Uani 1.000000 . U
H25c H 0.498(6) 1.669(3) 0.201(3) 0.13(2) Uani 1.000000 . U
C26 C 0.2913(4) 0.3402(3) 0.5474(3) 0.0451(10) Uani 1.000000 . U
H26a H 0.323(4) 0.353(3) 0.481(3) 0.062(8) Uani 1.000000 . U
H26b H 0.338(4) 0.271(3) 0.577(3) 0.059(7) Uani 1.000000 . U
H26c H 0.186(4) 0.333(2) 0.563(2) 0.051(7) Uani 1.000000 . U
C27 C -0.0289(3) 0.6623(2) 0.5739(2) 0.0340(8) Uani 1.000000 . .
C28 C 0.0416(3) 0.5804(2) 0.5731(2) 0.0323(8) Uani 1.000000 . .
C29 C 0.0086(4) 0.4954(3) 0.6435(3) 0.0400(9) Uani 1.000000 . .
H29 H 0.061(3) 0.436(3) 0.642(2) 0.051(10) Uani 1.000000 . .
C30 C -0.0950(4) 0.4946(3) 0.7152(3) 0.0473(10) Uani 1.000000 . U
H30 H -0.120(4) 0.430(3) 0.771(3) 0.074(13) Uani 1.000000 . U
C31 C -0.1636(4) 0.5775(3) 0.7171(3) 0.0506(10) Uani 1.000000 . .
H31 H -0.235(4) 0.574(3) 0.781(3) 0.085(15) Uani 1.000000 . .
C32 C -0.1321(4) 0.6630(3) 0.6468(3) 0.0471(10) Uani 1.000000 . .
H32 H -0.186(4) 0.722(3) 0.651(3) 0.062(12) Uani 1.000000 . .
C33 C 0.2818(4) 0.9588(3) 0.4900(3) 0.0449(10) Uani 1.000000 . .
H33 H 0.376(4) 0.983(3) 0.448(2) 0.081(16) Uani 1.000000 . .
C34 C 0.2467(4) 0.9753(3) 0.5743(3) 0.0488(10) Uani 1.000000 . U
H34 H 0.309(4) 1.004(3) 0.601(2) 0.063(11) Uani 1.000000 . U
C35 C 0.1214(4) 0.9450(3) 0.6266(3) 0.0501(10) Uani 1.000000 . .
H35 H 0.086(5) 0.959(3) 0.690(3) 0.094(16) Uani 1.000000 . .
C36 C 0.0353(4) 0.8994(3) 0.5920(3) 0.0434(9) Uani 1.000000 . .
H36 H -0.061(4) 0.880(3) 0.631(3) 0.095(17) Uani 1.000000 . .
C37 C 0.3550(4) 0.6848(3) 0.5492(3) 0.0375(9) Uani 1.000000 . U
H37a H 0.361(3) 0.704(2) 0.477(2) 0.040(9) Uani 1.000000 . U
H37b H 0.259(4) 0.709(2) 0.577(3) 0.056(11) Uani 1.000000 . U
H37c H 0.430(4) 0.723(3) 0.565(3) 0.061(12) Uani 1.000000 . .

loop_
_atom_site_aniso_label
_atom_site_aniso_U_11
_atom_site_aniso_U_22
_atom_site_aniso_U_33
_atom_site_aniso_U_12
_atom_site_aniso_U_13
_atom_site_aniso_U_23
I2 0.04362(15) 0.02603(12) 0.05097(16) 0.00384(10) -0.00746(12) -0.01183(11)
I1 0.03987(14) 0.04506(15) 0.03848(15) 0.00466(11) -0.00633(11) -0.00657(11)
Cu1 0.0563(3) 0.0383(2) 0.0322(2) -0.00087(19) -0.00605(19) -0.01171(18)
Cu2 0.0464(2) 0.0403(2) 0.0387(2) -0.00555(19) -0.00082(19) -0.01435(19)
S2 0.0464(2) 0.0403(2) 0.0387(2) -0.00555(19) -0.00082(19) -0.01435(19)
S1 0.0563(3) 0.0383(2) 0.0322(2) -0.00087(19) -0.00605(19) -0.01171(18)
N6 0.0433(18) 0.0403(17) 0.0314(17) -0.0001(14) -0.0015(14) -0.0143(14)
N5 0.0384(16) 0.0333(16) 0.0367(17) 0.0035(13) -0.0046(13) -0.0157(13)
N4 0.0394(16) 0.0309(15) 0.0357(16) -0.0009(12) -0.0107(13) -0.0147(13)
N1 0.0306(15) 0.0293(15) 0.0312(16) 0.0027(12) -0.0094(12) -0.0078(12)
N2 0.0363(16) 0.0287(15) 0.0401(17) 0.0048(13) -0.0138(14) -0.0087(13)
N3 0.0459(18) 0.0335(16) 0.0342(17) 0.0010(14) -0.0087(15) -0.0132(13)
C19 0.052(3) 0.056(3) 0.037(2) -0.002(2) -0.011(2) -0.019(2)
H19 0.12(4) 0.09(3) 0.05(3) -0.04(3) -0.06(3) -0.01(2)
C7 0.069(3) 0.075(3) 0.030(2) -0.001(2) -0.007(2) -0.022(2)
H7 0.11(3) 0.07(3) 0.046(16) 0.01(2) -0.034(10) -0.026(14)
C3 0.070(3) 0.097(4) 0.036(3) -0.010(3) 0.001(2) -0.029(3)
H3 0.15(5) 0.18(6) 0.07(4) 0.05(4) -0.03(4) -0.08(4)
C4 0.048(3) 0.086(3) 0.040(3) 0.003(2) 0.005(2) -0.034(2)
H4 0.056(8) 0.24(6) 0.04(3) -0.031(10) -0.002(6) 0.02(3)
C5 0.042(2) 0.0369(19) 0.035(2) 0.0035(16) -0.0002(17) -0.0186(16)
C23 0.040(2) 0.036(2) 0.036(2) 0.0094(19) -0.0065(19) -0.0168(18)
H23a 0.13(4) 0.06(2) 0.036(16) -0.038(13) 0.017(11) -0.033(8)
H23b 0.11(4) 0.03(2) 0.05(3) 0.04(3) -0.01(3) -0.01(2)
C2 0.0360(19) 0.0322(18) 0.035(2) -0.0001(15) -0.0074(16) -0.0158(16)
C8 0.040(2) 0.038(2) 0.037(2) -0.0044(16) -0.0081(16) -0.0142(17)
C9 0.040(2) 0.040(2) 0.037(2) -0.0037(17) -0.0029(17) -0.0169(17)
C10 0.044(3) 0.062(3) 0.052(3) -0.010(2) 0.007(2) -0.028(2)
H10 0.08(3) 0.06(3) 0.06(3) -0.02(2) -0.01(2) -0.05(2)
C11 0.047(3) 0.073(3) 0.059(3) -0.015(2) 0.006(2) -0.028(3)
H11 0.04(3) 0.20(6) 0.16(5) 0.00(3) 0.06(3) -0.06(4)
C12 0.059(3) 0.073(3) 0.053(3) -0.023(3) 0.002(2) -0.026(3)
H12 0.09(4) 0.11(4) 0.10(4) -0.04(3) -0.04(3) -0.05(3)
C13 0.056(3) 0.039(2) 0.049(2) -0.018(2) -0.004(2) -0.0148(19)
H13 0.15(4) 0.033(15) 0.08(3) -0.034(13) 0.07(2) -0.009(9)
C14 0.037(2) 0.034(2) 0.046(2) 0.0075(15) -0.0176(17) -0.0213(18)
H14a 0.061(14) 0.029(12) 0.072(15) 0.005(6) 0.012(7) -0.032(6)
H14b 0.061(14) 0.029(12) 0.072(15) 0.005(6) 0.012(7) -0.032(6)
C15 0.0312(18) 0.0261(17) 0.0360(19) 0.0010(14) -0.0083(15) -0.0144(15)
C16 0.0286(17) 0.0228(17) 0.0365(19) -0.0017(13) -0.0066(15) -0.0134(15)
C17 0.0277(17) 0.0249(17) 0.0318(18) 0.0025(13) -0.0085(14) -0.0096(14)
C18 0.041(2) 0.033(2) 0.032(2) 0.0062(17) -0.0136(17) -0.0146(17)
H18a 0.11(3) 0.051(17) 0.040(10) -0.027(10) 0.013(7) -0.031(5)
H18b 0.08(3) 0.041(12) 0.041(14) -0.007(7) -0.018(9) -0.018(6)
C1 0.0339(18) 0.0288(17) 0.0333(19) 0.0044(15) -0.0117(15) -0.0096(15)
C6 0.040(2) 0.034(2) 0.044(2) 0.0113(17) -0.018(2) -0.0109(19)
H6a 0.041(6) 0.08(3) 0.047(12) 0.013(5) -0.022(4) -0.032(12)
H6b 0.067(16) 0.05(2) 0.044(4) 0.037(13) -0.018(3) -0.012(3)
C21 0.041(2) 0.0298(18) 0.036(2) 0.0093(16) -0.0109(17) -0.0113(16)
C22 0.0318(18) 0.0240(17) 0.0362(19) 0.0014(14) -0.0071(15) -0.0122(15)
C20 0.0340(19) 0.0213(17) 0.038(2) 0.0046(15) -0.0096(16) -0.0064(16)
H20 0.09(3) 0.07(3) 0.05(3) 0.03(3) -0.04(2) -0.05(3)
C24 0.0377(19) 0.0255(18) 0.036(2) 0.0051(15) -0.0124(16) -0.0076(15)
C25 0.067(3) 0.043(3) 0.058(3) 0.010(2) -0.035(3) -0.015(2)
H25a 0.17(5) 0.09(4) 0.04(3) 0.07(4) -0.02(3) -0.02(3)
H25b 0.079(9) 0.13(4) 0.05(2) -0.024(8) -0.035(10) -0.01(2)
H25c 0.26(7) 0.044(6) 0.10(4) 0.000(4) -0.13(4) -0.008(5)
C26 0.048(3) 0.037(2) 0.063(3) 0.0046(19) -0.021(2) -0.027(2)
H26a 0.061(12) 0.067(17) 0.067(5) 0.014(6) -0.021(3) -0.029(3)
H26b 0.067(12) 0.048(9) 0.074(12) 0.015(5) -0.027(6) -0.030(5)
H26c 0.054(5) 0.043(15) 0.072(13) 0.005(3) -0.022(3) -0.035(7)
C27 0.0279(18) 0.0366(19) 0.038(2) 0.0022(15) -0.0072(16) -0.0114(17)
C28 0.0285(18) 0.0350(19) 0.035(2) -0.0001(15) -0.0113(15) -0.0096(16)
C29 0.036(2) 0.039(2) 0.042(2) -0.0002(18) -0.0085(19) -0.006(2)
H29 0.03(2) 0.05(3) 0.07(3) -0.021(19) -0.00(2) -0.02(2)
C30 0.039(2) 0.056(3) 0.040(2) -0.004(2) -0.0047(19) -0.007(2)
H30 0.07(3) 0.070(14) 0.059(18) -0.000(13) 0.004(16) 0.009(7)
C31 0.039(2) 0.065(3) 0.045(3) -0.001(2) -0.004(2) -0.014(2)
H31 0.06(3) 0.12(4) 0.08(3) 0.01(3) 0.02(3) -0.06(3)
C32 0.034(2) 0.057(3) 0.053(3) 0.007(2) -0.005(2) -0.023(2)
H32 0.05(3) 0.04(3) 0.07(3) -0.01(2) 0.03(2) -0.01(2)
C33 0.052(3) 0.046(2) 0.041(3) -0.004(2) -0.006(2) -0.020(2)
H33 0.10(4) 0.10(4) 0.04(3) -0.07(3) 0.03(2) -0.03(2)
C34 0.063(3) 0.051(2) 0.043(2) 0.000(2) -0.019(2) -0.024(2)
H34 0.06(2) 0.09(3) 0.06(2) -0.002(11) -0.013(9) -0.053(14)
C35 0.055(3) 0.059(3) 0.044(3) 0.008(2) -0.010(2) -0.027(2)
H35 0.14(4) 0.12(4) 0.04(3) 0.02(3) -0.03(3) -0.05(3)
C36 0.046(2) 0.046(2) 0.040(2) 0.011(2) -0.004(2) -0.0199(19)
H36 0.05(3) 0.11(4) 0.13(4) -0.01(3) 0.04(3) -0.08(3)
C37 0.046(3) 0.028(2) 0.045(3) 0.0007(18) -0.021(2) -0.0121(19)
H37a 0.07(2) 0.014(16) 0.047(6) 0.019(16) -0.025(4) -0.014(4)
H37b 0.044(11) 0.02(2) 0.11(3) -0.010(6) -0.007(8) -0.033(17)
H37c 0.06(3) 0.07(3) 0.08(3) 0.04(2) -0.04(2) -0.04(3)

loop_
_atom_type_symbol
_atom_type_scat_dispersion_real
_atom_type_scat_dispersion_imag
_atom_type_scat_source
_atom_type_scat_dispersion_source
C 0.00313 0.00162 'NoSpherA2: Chem.Sci. 2021, DOI:10.1039/D0SC05526C' 'Brennan, Cowan, Rev. Sci. Instrum., 1992, 63, 850'
Cu 0.32831 1.27084 'NoSpherA2: Chem.Sci. 2021, DOI:10.1039/D0SC05526C' 'Brennan, Cowan, Rev. Sci. Instrum., 1992, 63, 850'
H 0.00000 0.00000 'NoSpherA2: Chem.Sci. 2021, DOI:10.1039/D0SC05526C' 'Brennan, Cowan, Rev. Sci. Instrum., 1992, 63, 850'
I -0.43777 1.82087 'NoSpherA2: Chem.Sci. 2021, DOI:10.1039/D0SC05526C' 'Brennan, Cowan, Rev. Sci. Instrum., 1992, 63, 850'
N 0.00612 0.00332 'NoSpherA2: Chem.Sci. 2021, DOI:10.1039/D0SC05526C' 'Brennan, Cowan, Rev. Sci. Instrum., 1992, 63, 850'
S 0.12485 0.12449 'NoSpherA2: Chem.Sci. 2021, DOI:10.1039/D0SC05526C' 'Brennan, Cowan, Rev. Sci. Instrum., 1992, 63, 850'

loop_
_geom_angle_atom_site_label_1
_geom_angle_atom_site_label_2
_geom_angle_atom_site_label_3
_geom_angle
_geom_angle_site_symmetry_1
_geom_angle_site_symmetry_3
_geom_angle_publ_flag
Cu2 I2 Cu1 65.042(14) . . ?
Cu2 I1 Cu1 67.041(15) . . ?
I1 Cu1 I2 110.512(17) . . ?
Cu2 Cu1 I2 58.173(14) . . ?
Cu2 Cu1 I1 55.906(14) . . ?
S1 Cu1 I2 101.94(3) . . ?
S1 Cu1 I1 118.29(3) . . ?
S1 Cu1 Cu2 143.82(3) . . ?
N3 Cu1 I2 107.77(8) . . ?
N3 Cu1 I1 109.74(8) . . ?
N3 Cu1 Cu2 107.05(8) . . ?
N3 Cu1 S1 107.94(8) . . ?
I1 Cu2 I2 110.285(17) . . ?
Cu1 Cu2 I2 56.785(14) . . ?
Cu1 Cu2 I1 57.053(14) . . ?
S2 Cu2 I2 111.29(3) . . ?
S2 Cu2 I1 113.14(3) . . ?
S2 Cu2 Cu1 114.15(3) . . ?
N6 Cu2 I2 102.77(8) . . ?
N6 Cu2 I1 109.81(8) . . ?
N6 Cu2 Cu1 136.50(8) . . ?
N6 Cu2 S2 109.04(8) . . ?
C2 S2 Cu2 108.63(11) . . ?
C1 S1 Cu1 106.15(11) . . ?
C19 N6 Cu2 120.6(3) . . ?
C5 N6 Cu2 120.7(2) . . ?
C5 N6 C19 118.7(3) . . ?
C2 N5 C23 126.4(3) . . ?
C9 N5 C23 124.2(3) . . ?
C9 N5 C2 109.3(3) . . ?
C8 N4 C2 109.4(3) . . ?
C14 N4 C2 122.6(3) . . ?
C14 N4 C8 127.6(3) . . ?
C1 N1 C18 123.7(3) . . ?
C28 N1 C18 125.2(3) . . ?
C28 N1 C1 109.9(3) . . ?
C6 N2 C1 124.7(3) . . ?
C27 N2 C1 109.5(3) . . ?
C27 N2 C6 125.0(3) . . ?
C21 N3 Cu1 124.1(2) . . ?
C33 N3 Cu1 117.7(3) . . ?
C33 N3 C21 118.1(3) . . ?
H19 C19 N6 124(2) . . ?
C7 C19 N6 123.1(4) . . ?
C7 C19 H19 112(2) . . ?
H7 C7 C19 120(2) . . ?
C3 C7 C19 118.0(4) . . ?
C3 C7 H7 122(2) . . ?
H3 C3 C7 118(3) . . ?
C4 C3 C7 119.8(4) . . ?
C4 C3 H3 122(3) . . ?
H4 C4 C3 125(2) . . ?
C5 C4 C3 118.6(4) . . ?
C5 C4 H4 116(2) . . ?
C4 C5 N6 121.8(3) . . ?
C23 C5 N6 116.6(3) . . ?
C23 C5 C4 121.6(4) . . ?
C5 C23 N5 112.0(3) . . ?
H23a C23 N5 106.7(18) . . ?
H23a C23 C5 109(2) . . ?
H23b C23 N5 109(2) . . ?
H23b C23 C5 108(2) . . ?
H23b C23 H23a 111(3) . . ?
N5 C2 S2 128.3(2) . . ?
N4 C2 S2 124.2(2) . . ?
N4 C2 N5 107.5(3) . . ?
C9 C8 N4 106.6(3) . . ?
C13 C8 N4 132.3(3) . . ?
C13 C8 C9 121.0(3) . . ?
C8 C9 N5 107.1(3) . . ?
C10 C9 N5 130.4(3) . . ?
C10 C9 C8 122.5(4) . . ?
H10 C10 C9 119(2) . . ?
C11 C10 C9 116.6(4) . . ?
C11 C10 H10 124(2) . . ?
H11 C11 C10 118(3) . . ?
C12 C11 C10 121.3(4) . . ?
C12 C11 H11 121(3) . . ?
H12 C12 C11 122(3) . . ?
C13 C12 C11 122.1(4) . . ?
C13 C12 H12 116(3) . . ?
C12 C13 C8 116.5(4) . . ?
H13 C13 C8 126(2) . . ?
H13 C13 C12 118(2) . . ?
H14a C14 N4 109.5(15) . . ?
H14b C14 N4 105.3(17) . . ?
H14b C14 H14a 111(3) . . ?
C15 C14 N4 113.9(3) . . ?
C15 C14 H14a 108.9(17) . . ?
C15 C14 H14b 108.6(18) . . ?
C16 C15 C14 120.6(3) 2_676 . ?
C24 C15 C14 119.0(3) . . ?
C24 C15 C16 120.3(3) . 2_676 ?
C17 C16 C15 120.2(3) . 2_676 ?
C37 C16 C15 119.8(3) . 2_676 ?
C37 C16 C17 120.0(3) . . ?
C18 C17 C16 121.2(3) . . ?
C22 C17 C16 119.3(3) . . ?
C22 C17 C18 119.5(3) . . ?
C17 C18 N1 112.8(3) . . ?
H18a C18 N1 105(2) . . ?
H18a C18 C17 114(2) . . ?
H18b C18 N1 110(2) . . ?
H18b C18 C17 111.1(18) . . ?
H18b C18 H18a 104(2) . . ?
N1 C1 S1 125.6(2) . . ?
N2 C1 S1 127.5(2) . . ?
N2 C1 N1 106.9(3) . . ?
H6a C6 N2 105.6(19) . . ?
H6b C6 N2 108.0(18) . . ?
H6b C6 H6a 111(3) . . ?
C21 C6 N2 109.6(3) . . ?
C21 C6 H6a 110.3(17) . . ?
C21 C6 H6b 112(2) . . ?
C6 C21 N3 116.8(3) . . ?
C36 C21 N3 122.6(3) . . ?
C36 C21 C6 120.6(4) . . ?
C20 C22 C17 118.9(3) . . ?
C26 C22 C17 123.4(3) . . ?
C26 C22 C20 117.7(3) . . ?
H20 C20 C22 118.2(17) . . ?
C24 C20 C22 122.5(3) 2_676 . ?
C24 C20 H20 119.0(17) 2_676 . ?
C20 C24 C15 118.6(3) 2_676 . ?
C25 C24 C15 122.9(3) . . ?
C25 C24 C20 118.5(3) . 2_676 ?
H25a C25 C24 108(2) . . ?
H25b C25 C24 113(2) . . ?
H25b C25 H25a 106(4) . . ?
H25c C25 C24 108(2) . . ?
H25c C25 H25a 105(4) . . ?
H25c C25 H25b 115(4) . . ?
H26a C26 C22 113(2) . . ?
H26b C26 C22 108.3(18) . . ?
H26b C26 H26a 103(3) . . ?
H26c C26 C22 110.6(17) . . ?
H26c C26 H26a 109(3) . . ?
H26c C26 H26b 112(3) . . ?
C28 C27 N2 106.7(3) . . ?
C32 C27 N2 131.7(3) . . ?
C32 C27 C28 121.5(3) . . ?
C27 C28 N1 106.8(3) . . ?
C29 C28 N1 132.0(3) . . ?
C29 C28 C27 121.1(3) . . ?
H29 C29 C28 120(2) . . ?
C30 C29 C28 118.0(4) . . ?
C30 C29 H29 122(2) . . ?
H30 C30 C29 119(2) . . ?
C31 C30 C29 120.8(4) . . ?
C31 C30 H30 120(2) . . ?
H31 C31 C30 117(2) . . ?
C32 C31 C30 121.8(4) . . ?
C32 C31 H31 121(2) . . ?
C31 C32 C27 116.7(4) . . ?
H32 C32 C27 124(2) . . ?
H32 C32 C31 119(2) . . ?
H33 C33 N3 117(2) . . ?
C34 C33 N3 123.0(4) . . ?
C34 C33 H33 120(2) . . ?
H34 C34 C33 123(2) . . ?
C35 C34 C33 118.8(4) . . ?
C35 C34 H34 118(2) . . ?
H35 C35 C34 123(3) . . ?
C36 C35 C34 118.6(4) . . ?
C36 C35 H35 118(3) . . ?
C35 C36 C21 118.9(4) . . ?
H36 C36 C21 124(2) . . ?
H36 C36 C35 117(2) . . ?
H37a C37 C16 110.9(16) . . ?
H37b C37 C16 112.8(18) . . ?
H37b C37 H37a 105(3) . . ?
H37c C37 C16 109(2) . . ?
H37c C37 H37a 111(3) . . ?
H37c C37 H37b 108(3) . . ?

loop_
_geom_bond_atom_site_label_1
_geom_bond_atom_site_label_2
_geom_bond_distance
_geom_bond_site_symmetry_2
_geom_bond_publ_flag
I2 Cu1 2.6723(6) . ?
I2 Cu2 2.7139(6) . ?
I1 Cu1 2.6392(6) . ?
I1 Cu2 2.6044(6) . ?
Cu1 Cu2 2.8959(7) . ?
Cu1 S1 2.3173(10) . ?
Cu1 N3 2.059(3) . ?
Cu2 S2 2.3127(10) . ?
Cu2 N6 2.071(3) . ?
S2 C2 1.695(3) . ?
S1 C1 1.677(3) . ?
N6 C19 1.325(5) . ?
N6 C5 1.339(4) . ?
N5 C23 1.458(4) . ?
N5 C2 1.359(4) . ?
N5 C9 1.397(4) . ?
N4 C2 1.365(4) . ?
N4 C8 1.396(4) . ?
N4 C14 1.474(4) . ?
N1 C18 1.463(4) . ?
N1 C1 1.367(4) . ?
N1 C28 1.388(4) . ?
N2 C1 1.372(4) . ?
N2 C6 1.455(4) . ?
N2 C27 1.395(4) . ?
N3 C21 1.336(4) . ?
N3 C33 1.335(5) . ?
C19 H19 0.99(4) . ?
C19 C7 1.392(6) . ?
C7 H7 1.07(4) . ?
C7 C3 1.366(6) . ?
C3 H3 1.13(5) . ?
C3 C4 1.384(6) . ?
C4 H4 1.12(4) . ?
C4 C5 1.392(5) . ?
C5 C23 1.517(5) . ?
C23 H23a 1.13(4) . ?
C23 H23b 1.11(4) . ?
C8 C9 1.388(5) . ?
C8 C13 1.392(5) . ?
C9 C10 1.388(5) . ?
C10 H10 1.01(4) . ?
C10 C11 1.385(6) . ?
C11 H11 1.04(4) . ?
C11 C12 1.389(6) . ?
C12 H12 1.15(4) . ?
C12 C13 1.396(6) . ?
C13 H13 1.12(4) . ?
C14 H14a 1.21(4) . ?
C14 H14b 1.08(4) . ?
C14 C15 1.521(4) . ?
C15 C16 1.383(4) 2_676 ?
C15 C24 1.411(4) . ?
C16 C17 1.410(4) . ?
C16 C37 1.517(5) . ?
C17 C18 1.516(4) . ?
C17 C22 1.397(4) . ?
C18 H18a 1.13(4) . ?
C18 H18b 1.06(3) . ?
C6 H6a 1.14(3) . ?
C6 H6b 1.04(3) . ?
C6 C21 1.512(5) . ?
C21 C36 1.382(5) . ?
C22 C20 1.395(4) . ?
C22 C26 1.510(5) . ?
C20 H20 1.11(4) . ?
C20 C24 1.364(4) 2_676 ?
C24 C25 1.517(5) . ?
C25 H25a 1.09(4) . ?
C25 H25b 1.05(4) . ?
C25 H25c 1.05(4) . ?
C26 H26a 0.98(4) . ?
C26 H26b 1.13(4) . ?
C26 H26c 1.06(4) . ?
C27 C28 1.396(4) . ?
C27 C32 1.394(5) . ?
C28 C29 1.387(5) . ?
C29 H29 1.02(4) . ?
C29 C30 1.379(5) . ?
C30 H30 1.07(4) . ?
C30 C31 1.402(6) . ?
C31 H31 1.10(4) . ?
C31 C32 1.389(6) . ?
C32 H32 1.04(4) . ?
C33 H33 1.06(4) . ?
C33 C34 1.381(5) . ?
C34 H34 0.98(3) . ?
C34 C35 1.380(6) . ?
C35 H35 1.05(4) . ?
C35 C36 1.389(5) . ?
C36 H36 1.05(4) . ?
C37 H37a 1.07(3) . ?
C37 H37b 1.09(4) . ?
C37 H37c 1.06(4) . ?

loop_
_geom_torsion_atom_site_label_1
_geom_torsion_atom_site_label_2
_geom_torsion_atom_site_label_3
_geom_torsion_atom_site_label_4
_geom_torsion
_geom_torsion_site_symmetry_1
_geom_torsion_site_symmetry_2
_geom_torsion_site_symmetry_3
_geom_torsion_site_symmetry_4
_geom_torsion_publ_flag
Cu1 S1 C1 N1 -135.68(17) . . . . ?
Cu1 S1 C1 N2 47.24(16) . . . . ?
Cu1 N3 C21 C6 3.7(3) . . . . ?
Cu1 N3 C21 C36 -178.2(3) . . . . ?
Cu1 N3 C33 C34 178.3(3) . . . . ?
Cu2 S2 C2 N5 -29.25(17) . . . . ?
Cu2 S2 C2 N4 152.34(18) . . . . ?
Cu2 N6 C19 C7 -178.4(3) . . . . ?
Cu2 N6 C5 C4 179.2(3) . . . . ?
Cu2 N6 C5 C23 -1.0(3) . . . . ?
S2 C2 N5 C23 4.6(4) . . . . ?
S2 C2 N5 C9 -179.1(3) . . . . ?
S2 C2 N4 C8 179.8(3) . . . . ?
S2 C2 N4 C14 -7.1(4) . . . . ?
S1 C1 N1 C18 17.4(3) . . . . ?
S1 C1 N1 C28 -174.3(3) . . . . ?
S1 C1 N2 C6 -14.0(4) . . . . ?
S1 C1 N2 C27 175.3(3) . . . . ?
N6 C19 C7 C3 -0.3(5) . . . . ?
N6 C5 C4 C3 -1.3(4) . . . . ?
N6 C5 C23 N5 -87.5(3) . . . . ?
N5 C23 C5 C4 92.3(4) . . . . ?
N5 C2 N4 C8 1.1(3) . . . . ?
N5 C2 N4 C14 174.2(2) . . . . ?
N5 C9 C8 N4 1.0(3) . . . . ?
N5 C9 C8 C13 -177.8(3) . . . . ?
N5 C9 C10 C11 178.2(5) . . . . ?
N4 C8 C9 C10 -178.9(3) . . . . ?
N4 C8 C13 C12 -179.1(4) . . . . ?
N4 C14 C15 C16 -63.3(4) . . . 2_676 ?
N4 C14 C15 C24 118.8(3) . . . . ?
N1 C18 C17 C16 -55.7(4) . . . . ?
N1 C18 C17 C22 125.1(3) . . . . ?
N1 C1 N2 C6 168.4(2) . . . . ?
N1 C1 N2 C27 -2.2(3) . . . . ?
N1 C28 C27 N2 1.7(3) . . . . ?
N1 C28 C27 C32 178.9(3) . . . . ?
N1 C28 C29 C30 -176.8(4) . . . . ?
N2 C6 C21 N3 83.7(3) . . . . ?
N2 C6 C21 C36 -94.4(3) . . . . ?
N2 C27 C28 C29 -175.2(3) . . . . ?
N2 C27 C32 C31 174.7(4) . . . . ?
N3 C21 C36 C35 -0.8(4) . . . . ?
N3 C33 C34 C35 0.7(5) . . . . ?
C19 C7 C3 C4 -0.1(5) . . . . ?
C7 C3 C4 C5 0.8(6) . . . . ?
C3 C4 C5 C23 179.0(4) . . . . ?
C8 C9 C10 C11 -2.1(4) . . . . ?
C8 C13 C12 C11 -1.1(4) . . . . ?
C9 C10 C11 C12 0.2(5) . . . . ?
C10 C11 C12 C13 1.4(5) . . . . ?
C14 C15 C16 C17 178.6(3) . . 2_676 2_676 ?
C14 C15 C16 C37 -1.6(4) . . 2_676 2_676 ?
C14 C15 C24 C20 178.9(3) . . . 2_676 ?
C14 C15 C24 C25 -2.3(4) . . . . ?
C15 C16 C17 C18 177.6(3) 2_676 . . . ?
C15 C16 C17 C22 -3.2(4) 2_676 . . . ?
C15 C24 C20 C22 1.9(4) . . 2_676 2_676 ?
C16 C17 C22 C20 0.4(4) . . . . ?
C16 C17 C22 C26 179.7(3) . . . . ?
C17 C22 C20 C24 2.2(4) . . . 2_676 ?
C6 C21 C36 C35 177.2(3) . . . . ?
C21 C36 C35 C34 0.3(4) . . . . ?
C22 C20 C24 C25 177.0(4) . . 2_676 2_676 ?
C27 C28 C29 C30 -0.8(4) . . . . ?
C27 C32 C31 C30 0.2(4) . . . . ?
C28 C29 C30 C31 -0.7(4) . . . . ?
C29 C30 C31 C32 1.0(5) . . . . ?
C33 C34 C35 C36 -0.3(4) . . . . ?

loop_
_smtbx_masks_void_nr
_smtbx_masks_void_average_x
_smtbx_masks_void_average_y
_smtbx_masks_void_average_z
_smtbx_masks_void_volume
_smtbx_masks_void_count_electrons
_smtbx_masks_void_content
1 -0.827 -0.223 0.000 524.8 158.5 '1 ?'

loop_
_restr_rigu_atom_site_label_1
_restr_rigu_atom_site_label_2
_restr_rigu_target_weight_param
_restr_rigu_u13_diff
_restr_rigu_u23_diff
_restr_rigu_u33_diff
N4 C14 0.004000 -0.007284 0.000227 0.004680
C7 H7 0.004000 0.000674 -0.000012 0.000578
C4 H4 0.004000 -0.000666 0.000389 -0.001946
C23 H23a 0.004000 -0.000716 0.000602 0.000289
C13 H13 0.004000 -0.000463 -0.000947 -0.001268
C14 H14a 0.004000 -0.000344 0.000069 -0.000102
C14 H14a 0.004000 -0.000344 0.000069 -0.000102
C14 H14a 0.004000 -0.000344 0.000069 -0.000102
C14 H14a 0.004000 -0.000344 0.000069 -0.000102
C14 H14a 0.004000 -0.000344 0.000069 -0.000102
C18 H18a 0.004000 0.001569 0.002808 -0.001409
C18 H18b 0.004000 0.000182 0.000440 -0.000448
H18a H18b 0.004000 0.001218 -0.004977 -0.002222
C6 H6a 0.004000 -0.000735 0.000313 -0.001008
C6 H6b 0.004000 0.000671 -0.000894 -0.000211
C6 H6b 0.004000 0.000671 -0.000894 -0.000211
H6a H6b 0.004000 -0.006819 0.008120 -0.002499
C25 H25b 0.004000 -0.000648 -0.000466 0.000576
C25 H25c 0.004000 -0.000445 0.001679 0.000077
C26 H26a 0.004000 0.000012 -0.001389 -0.003321
C26 H26b 0.004000 0.001464 0.001370 -0.004371
C26 H26c 0.004000 -0.000553 0.000646 -0.005691
H26a H26b 0.004000 0.009898 -0.006188 0.001738
H26a H26c 0.004000 -0.001448 -0.006884 0.001056
H26b H26c 0.004000 0.003453 0.009431 0.001734
C30 H30 0.004000 -0.000436 0.002237 0.000289
C34 H34 0.004000 -0.000460 -0.000646 0.000176
C37 H37a 0.004000 -0.000656 -0.000738 -0.001362
C37 H37b 0.004000 -0.000643 -0.000065 0.000651
